data_7050254
loop_
_publ_author_name
'Drew, Michael G. B.'
'Hill, Clement'
'Hudson, Michael J.'
'Iveson, Peter B.'
'Madic, Charles'
'Vaillant, Ludovic'
'Youngs, Tristan G. A.'

_publ_section_title
;
 Separation of lanthanides and actinides(iii) using tridentate
 benzimidazole, benzoxazole and benzothiazole ligands
;
_journal_issue 4
_journal_name_full 'New Journal of Chemistry'
_journal_page_first 462
_journal_paper_doi 10.1039/b314321j
_journal_volume 28
_journal_year 2004
_chemical_formula_sum 'C21 H14 N7 Nd O11'
_chemical_formula_weight 684.63
_chemical_name_systematic
;
?
;
_space_group_IT_number 2
_symmetry_cell_setting triclinic
_symmetry_space_group_name_Hall '-P 1'
_symmetry_space_group_name_H-M 'P -1'
_atom_sites_solution_hydrogens geom
_atom_sites_solution_primary direct
_atom_sites_solution_secondary difmap
_audit_creation_method SHELXL-97
_cell_angle_alpha 98.736(10)
_cell_angle_beta 100.343(10)
_cell_angle_gamma 93.335(10)
_cell_formula_units_Z 2
_cell_length_a 9.094(13)
_cell_length_b 9.561(13)
_cell_length_c 15.038(17)
_cell_measurement_temperature 293(2)
_cell_volume 1266(3)
_computing_cell_refinement XDS
_computing_data_collection 'XDS (Kabsch, 1991)'
_computing_data_reduction XDS
_computing_molecular_graphics PLATON(Spek,1994)
_computing_structure_refinement 'SHELXL-93 (Sheldrick, 1993)'
_computing_structure_solution 'SHELXS-86 (Sheldrick, 1990)'
_diffrn_ambient_temperature 293(2)
_diffrn_measurement_device 'Marresearch Image Plate'
_diffrn_measurement_method '95 frames at 2^o intervals, counting time 2 min.'
_diffrn_radiation_monochromator graphite
_diffrn_radiation_source 'fine-focus sealed tube'
_diffrn_radiation_type MoK\a
_diffrn_radiation_wavelength 0.71073
_diffrn_reflns_av_R_equivalents 0.0000
_diffrn_reflns_av_sigmaI/netI 0.1042
_diffrn_reflns_limit_h_max 11
_diffrn_reflns_limit_h_min 0
_diffrn_reflns_limit_k_max 11
_diffrn_reflns_limit_k_min -11
_diffrn_reflns_limit_l_max 17
_diffrn_reflns_limit_l_min -17
_diffrn_reflns_number 4581
_diffrn_reflns_theta_max 26.07
_diffrn_reflns_theta_min 2.16
_exptl_absorpt_coefficient_mu 2.123
_exptl_absorpt_correction_T_max 1.000
_exptl_absorpt_correction_T_min 0.199
_exptl_absorpt_correction_type DIFABS
_exptl_crystal_density_diffrn 1.795
_exptl_crystal_density_method 'not measured'
_exptl_crystal_F_000 674
_refine_diff_density_max 1.586
_refine_diff_density_min -1.165
_refine_diff_density_rms 0.193
_refine_ls_extinction_method none
_refine_ls_goodness_of_fit_ref 0.977
_refine_ls_hydrogen_treatment mixed
_refine_ls_matrix_type full
_refine_ls_number_parameters 362
_refine_ls_number_reflns 4581
_refine_ls_number_restraints 0
_refine_ls_restrained_S_all 0.977
_refine_ls_R_factor_all 0.1796
_refine_ls_R_factor_gt 0.0851
_refine_ls_shift/su_max 0.005
_refine_ls_shift/su_mean 0.000
_refine_ls_structure_factor_coef Fsqd
_refine_ls_weighting_details 'w=1/[\s^2^(Fo^2^)+(0.1632P)^2^+0.0000P] where P=(Fo^2^+2Fc^2^)/3'
_refine_ls_weighting_scheme calc
_refine_ls_wR_factor_gt 0.2113
_refine_ls_wR_factor_ref 0.2579
_reflns_number_gt 2355
_reflns_number_total 4581
_reflns_threshold_expression >2sigma(I)
_cod_data_source_file b314321j.txt
_cod_data_source_block Nd-2
_cod_depositor_comments
;
The following automatic conversions were performed:

'_refine_ls_weighting_scheme' value 'calc
w=1/[\s^2^(Fo^2^)+(0.1632P)^2^+0.0000P] where P=(Fo^2^+2Fc^2^)/3' was
changed to 'calc'. New tag '_refine_ls_weighting_details' was
created. The value of the new tag was set to
'w=1/[\s^2^(Fo^2^)+(0.1632P)^2^+0.0000P] where P=(Fo^2^+2Fc^2^)/3'.

Automatic conversion script
Id: cif_fix_values 3143 2015-03-26 13:38:13Z robertas 
;
_cod_original_sg_symbol_H-M P-1
_cod_database_code 7050254

loop_
_symmetry_equiv_pos_as_xyz
'x, y, z'
'-x, -y, -z'

loop_
_atom_site_label
_atom_site_type_symbol
_atom_site_fract_x
_atom_site_fract_y
_atom_site_fract_z
_atom_site_U_iso_or_equiv
_atom_site_adp_type
_atom_site_occupancy
_atom_site_calc_flag
_atom_site_refinement_flags
_atom_site_disorder_assembly
_atom_site_disorder_group
Nd1 Nd 0.67053(9) 0.75014(8) 0.76178(5) 0.0720(4) Uani 1 d . . .
N21 N 0.4840(12) 0.6255(10) 0.8488(6) 0.065(3) Uani 1 d . . .
C22 C 0.4321(14) 0.4934(14) 0.8166(9) 0.065(3) Uani 1 d . . .
O23 O 0.3493(11) 0.4327(9) 0.8706(6) 0.072(2) Uani 1 d . . .
C24 C 0.3445(16) 0.5434(13) 0.9405(9) 0.068(3) Uani 1 d . . .
C25 C 0.2669(16) 0.5420(15) 1.0083(10) 0.081(4) Uani 1 d . . .
H25 H 0.2107 0.4605 1.0139 0.097 Uiso 1 calc R . .
C26 C 0.274(2) 0.6694(18) 1.0707(10) 0.094(5) Uani 1 d . . .
H26 H 0.2237 0.6738 1.1196 0.113 Uiso 1 calc R . .
C27 C 0.3583(19) 0.7892(17) 1.0576(12) 0.091(5) Uani 1 d . . .
H27 H 0.3661 0.8731 1.0991 0.110 Uiso 1 calc R . .
C28 C 0.4301(18) 0.7846(15) 0.9838(10) 0.084(4) Uani 1 d . . .
H28 H 0.4829 0.8653 0.9739 0.100 Uiso 1 calc R . .
C29 C 0.4218(14) 0.6599(13) 0.9263(8) 0.063(3) Uani 1 d . . .
N11 N 0.5488(11) 0.4812(10) 0.6902(7) 0.062(3) Uani 1 d . . .
C12 C 0.4605(15) 0.4079(13) 0.7339(9) 0.068(3) Uani 1 d . . .
C13 C 0.4069(15) 0.2689(13) 0.7036(10) 0.073(3) Uani 1 d . . .
H13 H 0.3496 0.2212 0.7369 0.087 Uiso 1 calc R . .
C14 C 0.4399(17) 0.1999(14) 0.6217(11) 0.084(4) Uani 1 d . . .
H14 H 0.4040 0.1056 0.5996 0.101 Uiso 1 calc R . .
C15 C 0.5262(15) 0.2725(13) 0.5732(9) 0.068(3) Uani 1 d . . .
H15 H 0.5456 0.2301 0.5171 0.081 Uiso 1 calc R . .
C16 C 0.5830(14) 0.4115(12) 0.6120(9) 0.065(3) Uani 1 d . . .
N31 N 0.7394(12) 0.6269(10) 0.6050(7) 0.067(3) Uani 1 d . . .
C34 C 0.8087(16) 0.5493(15) 0.4715(10) 0.074(4) Uani 1 d . . .
C35 C 0.8779(18) 0.5417(17) 0.3953(10) 0.083(4) Uani 1 d . . .
H35 H 0.8652 0.4626 0.3493 0.099 Uiso 1 calc R . .
C36 C 0.9654(19) 0.6614(18) 0.3954(12) 0.092(5) Uani 1 d . . .
H36 H 1.0113 0.6667 0.3453 0.111 Uiso 1 calc R . .
C37 C 0.9894(18) 0.7740(19) 0.4648(12) 0.094(5) Uani 1 d . . .
H37 H 1.0549 0.8508 0.4617 0.113 Uiso 1 calc R . .
C38 C 0.9205(17) 0.7790(19) 0.5401(11) 0.090(4) Uani 1 d . . .
H38 H 0.9360 0.8576 0.5865 0.108 Uiso 1 calc R . .
C39 C 0.8265(16) 0.6594(15) 0.5423(10) 0.072(4) Uani 1 d . . .
C32 C 0.6802(14) 0.5003(13) 0.5711(9) 0.068(3) Uani 1 d . . .
O33 O 0.7138(10) 0.4439(9) 0.4905(6) 0.073(2) Uani 1 d . . .
O51 O 0.6853(15) 0.9338(13) 0.6562(9) 0.105(4) Uani 1 d . . .
O52 O 0.7966(12) 1.0026(11) 0.7956(9) 0.092(3) Uani 1 d . . .
N53 N 0.7648(17) 1.0294(15) 0.7162(13) 0.094(4) Uani 1 d . . .
O54 O 0.8068(18) 1.1439(14) 0.6997(11) 0.141(5) Uani 1 d . . .
O41 O 0.4082(11) 0.7617(9) 0.6715(6) 0.083(3) Uani 1 d . . .
O42 O 0.4751(11) 0.9211(9) 0.7940(7) 0.080(3) Uani 1 d . . .
N43 N 0.3802(15) 0.8718(12) 0.7227(9) 0.077(3) Uani 1 d . . .
O44 O 0.2648(14) 0.9305(12) 0.7012(9) 0.100(3) Uani 1 d . . .
N71 N 0.7637(14) 0.8285(12) 0.9332(8) 0.084(4) Uani 1 d . . .
C72 C 0.824(2) 0.8637(18) 1.0079(13) 0.101(5) Uani 1 d . . .
C73 C 0.837(3) 0.918(3) 1.1053(14) 0.155(10) Uani 1 d . . .
H73A H 0.8719 1.0175 1.1172 0.186 Uiso 1 calc R . .
H73B H 0.9072 0.8672 1.1405 0.186 Uiso 1 calc R . .
H73C H 0.7408 0.9068 1.1224 0.186 Uiso 1 calc R . .
O61 O 0.8394(13) 0.5628(12) 0.8052(8) 0.094(3) Uani 1 d . . .
N63 N 0.9587(14) 0.635(2) 0.7978(7) 0.090(4) Uani 1 d . . .
O64 O 1.0775(15) 0.5719(17) 0.8114(9) 0.131(5) Uani 1 d . . .
O62 O 0.9605(15) 0.7545(14) 0.7763(13) 0.144(7) Uani 1 d . . .

loop_
_atom_site_aniso_label
_atom_site_aniso_U_11
_atom_site_aniso_U_22
_atom_site_aniso_U_33
_atom_site_aniso_U_23
_atom_site_aniso_U_13
_atom_site_aniso_U_12
Nd1 0.0689(6) 0.0684(5) 0.0771(5) 0.0039(3) 0.0162(3) 0.0070(3)
N21 0.074(7) 0.069(6) 0.049(6) 0.007(4) 0.009(5) 0.009(5)
C22 0.047(7) 0.077(8) 0.067(8) 0.001(6) 0.003(6) 0.012(6)
O23 0.079(6) 0.073(5) 0.073(6) 0.015(4) 0.029(5) 0.017(5)
C24 0.077(9) 0.068(8) 0.067(8) 0.011(6) 0.030(7) 0.008(7)
C25 0.070(9) 0.076(9) 0.096(11) 0.009(7) 0.014(8) 0.014(7)
C26 0.123(14) 0.111(13) 0.059(9) 0.020(8) 0.030(8) 0.047(11)
C27 0.093(12) 0.076(10) 0.099(12) -0.001(8) 0.014(9) 0.013(9)
C28 0.091(11) 0.076(9) 0.088(10) 0.003(7) 0.034(8) 0.014(8)
C29 0.054(8) 0.070(8) 0.069(8) 0.016(6) 0.014(6) 0.022(6)
N11 0.054(6) 0.056(5) 0.078(7) 0.010(5) 0.013(5) 0.010(5)
C12 0.064(9) 0.066(8) 0.073(8) 0.005(6) 0.012(7) 0.019(7)
C13 0.067(9) 0.062(7) 0.089(9) 0.012(6) 0.019(7) -0.001(6)
C14 0.077(10) 0.056(7) 0.113(12) 0.002(7) 0.012(8) -0.001(7)
C15 0.071(9) 0.065(7) 0.070(8) 0.008(6) 0.021(6) 0.013(7)
C16 0.057(8) 0.057(7) 0.082(9) 0.001(6) 0.022(6) 0.013(6)
N31 0.061(7) 0.063(6) 0.076(7) 0.004(5) 0.017(5) 0.007(5)
C34 0.061(9) 0.078(9) 0.087(10) 0.008(7) 0.021(7) 0.020(7)
C35 0.097(12) 0.092(10) 0.072(9) 0.020(7) 0.040(8) 0.021(9)
C36 0.087(12) 0.104(12) 0.097(12) 0.012(9) 0.043(9) 0.027(10)
C37 0.080(11) 0.106(12) 0.109(13) 0.032(10) 0.044(9) 0.001(9)
C38 0.072(10) 0.111(12) 0.091(11) 0.016(9) 0.028(8) 0.011(9)
C39 0.064(9) 0.077(8) 0.079(9) 0.011(7) 0.024(7) 0.008(7)
C32 0.051(8) 0.071(8) 0.080(9) 0.004(6) 0.012(6) 0.017(6)
O33 0.074(6) 0.072(5) 0.073(6) 0.004(4) 0.022(4) 0.002(5)
O51 0.125(10) 0.098(8) 0.107(9) 0.021(7) 0.057(7) 0.016(7)
O52 0.082(7) 0.087(7) 0.107(8) 0.018(6) 0.023(6) -0.010(6)
N53 0.091(10) 0.077(9) 0.129(13) 0.025(9) 0.051(9) 0.014(8)
O54 0.154(13) 0.096(9) 0.194(15) 0.052(9) 0.073(11) -0.006(9)
O41 0.090(7) 0.066(5) 0.084(6) -0.005(4) 0.007(5) 0.007(5)
O42 0.072(6) 0.063(5) 0.098(7) -0.004(5) 0.012(5) 0.008(5)
N43 0.079(9) 0.060(6) 0.097(9) 0.009(6) 0.030(7) 0.007(6)
O44 0.087(8) 0.090(7) 0.128(9) 0.028(6) 0.020(6) 0.032(6)
N71 0.088(9) 0.081(8) 0.067(7) -0.011(5) -0.007(6) -0.002(6)
C72 0.094(13) 0.091(11) 0.115(15) 0.013(10) 0.013(10) 0.000(9)
C73 0.17(2) 0.18(2) 0.111(17) -0.032(14) 0.073(15) -0.027(17)
O61 0.080(8) 0.098(7) 0.105(8) 0.013(6) 0.015(6) 0.031(6)
N63 0.042(8) 0.171(15) 0.049(7) -0.016(7) 0.017(5) 0.017(10)
O64 0.090(10) 0.196(14) 0.104(10) -0.005(8) 0.022(7) 0.047(9)
O62 0.082(9) 0.088(8) 0.235(18) 0.011(10) -0.024(10) -0.010(7)

loop_
_atom_type_symbol
_atom_type_description
_atom_type_scat_dispersion_real
_atom_type_scat_dispersion_imag
_atom_type_scat_source
C C 0.0033 0.0016 'International Tables Vol C Tables 4.2.6.8 and 6.1.1.4'
H H 0.0000 0.0000 'International Tables Vol C Tables 4.2.6.8 and 6.1.1.4'
N N 0.0061 0.0033 'International Tables Vol C Tables 4.2.6.8 and 6.1.1.4'
O O 0.0106 0.0060 'International Tables Vol C Tables 4.2.6.8 and 6.1.1.4'
Nd Nd -0.1943 3.0179 'International Tables Vol C Tables 4.2.6.8 and 6.1.1.4'

loop_
_geom_angle_atom_site_label_1
_geom_angle_atom_site_label_2
_geom_angle_atom_site_label_3
_geom_angle
_geom_angle_site_symmetry_1
_geom_angle_site_symmetry_3
_geom_angle_publ_flag
O61 Nd1 O41 137.9(4) . . ?
O61 Nd1 O42 151.8(4) . . ?
O41 Nd1 O42 50.6(3) . . ?
O61 Nd1 N71 76.6(4) . . ?
O41 Nd1 N71 127.3(4) . . ?
O42 Nd1 N71 81.0(4) . . ?
O61 Nd1 O52 115.0(4) . . ?
O41 Nd1 O52 106.5(3) . . ?
O42 Nd1 O52 71.5(3) . . ?
N71 Nd1 O52 69.1(4) . . ?
O61 Nd1 O51 132.1(4) . . ?
O41 Nd1 O51 71.9(4) . . ?
O42 Nd1 O51 74.1(4) . . ?
N71 Nd1 O51 118.3(4) . . ?
O52 Nd1 O51 49.7(4) . . ?
O61 Nd1 O62 51.5(4) . . ?
O41 Nd1 O62 152.2(5) . . ?
O42 Nd1 O62 138.7(4) . . ?
N71 Nd1 O62 77.7(5) . . ?
O52 Nd1 O62 67.9(4) . . ?
O51 Nd1 O62 85.6(5) . . ?
O61 Nd1 N21 84.6(4) . . ?
O41 Nd1 N21 74.0(3) . . ?
O42 Nd1 N21 72.2(3) . . ?
N71 Nd1 N21 72.1(4) . . ?
O52 Nd1 N21 129.9(3) . . ?
O51 Nd1 N21 142.4(4) . . ?
O62 Nd1 N21 131.4(5) . . ?
O61 Nd1 N31 74.8(4) . . ?
O41 Nd1 N31 87.0(3) . . ?
O42 Nd1 N31 131.5(3) . . ?
N71 Nd1 N31 145.6(4) . . ?
O52 Nd1 N31 106.7(4) . . ?
O51 Nd1 N31 70.4(4) . . ?
O62 Nd1 N31 69.7(4) . . ?
N21 Nd1 N31 123.2(3) . . ?
O61 Nd1 N11 66.7(3) . . ?
O41 Nd1 N11 71.2(3) . . ?
O42 Nd1 N11 113.0(3) . . ?
N71 Nd1 N11 121.9(4) . . ?
O52 Nd1 N11 168.0(4) . . ?
O51 Nd1 N11 119.7(4) . . ?
O62 Nd1 N11 108.3(4) . . ?
N21 Nd1 N11 61.4(3) . . ?
N31 Nd1 N11 61.8(3) . . ?
C22 N21 C29 104.2(11) . . ?
C22 N21 Nd1 118.2(9) . . ?
C29 N21 Nd1 137.5(8) . . ?
N21 C22 O23 114.4(11) . . ?
N21 C22 C12 126.3(13) . . ?
O23 C22 C12 119.2(11) . . ?
C22 O23 C24 103.0(10) . . ?
C25 C24 C29 124.0(12) . . ?
C25 C24 O23 126.8(12) . . ?
C29 C24 O23 109.0(11) . . ?
C24 C25 C26 117.2(15) . . ?
C27 C26 C25 118.6(14) . . ?
C28 C27 C26 121.0(14) . . ?
C29 C28 C27 118.3(15) . . ?
C24 C29 C28 120.6(13) . . ?
C24 C29 N21 109.1(11) . . ?
C28 C29 N21 130.2(13) . . ?
C12 N11 C16 117.2(10) . . ?
C12 N11 Nd1 121.7(8) . . ?
C16 N11 Nd1 120.9(8) . . ?
N11 C12 C13 123.3(12) . . ?
N11 C12 C22 112.1(11) . . ?
C13 C12 C22 124.5(14) . . ?
C12 C13 C14 118.7(14) . . ?
C15 C14 C13 119.8(12) . . ?
C14 C15 C16 117.4(12) . . ?
N11 C16 C15 123.4(12) . . ?
N11 C16 C32 112.5(10) . . ?
C15 C16 C32 124.0(12) . . ?
C32 N31 C39 103.7(11) . . ?
C32 N31 Nd1 117.8(9) . . ?
C39 N31 Nd1 138.4(8) . . ?
C39 C34 O33 107.4(12) . . ?
C39 C34 C35 126.3(15) . . ?
O33 C34 C35 126.3(13) . . ?
C36 C35 C34 113.0(14) . . ?
C35 C36 C37 123.3(15) . . ?
C36 C37 C38 122.7(16) . . ?
C37 C38 C39 116.2(15) . . ?
C34 C39 N31 109.2(13) . . ?
C34 C39 C38 118.4(13) . . ?
N31 C39 C38 132.3(12) . . ?
N31 C32 O33 115.9(13) . . ?
N31 C32 C16 126.8(13) . . ?
O33 C32 C16 117.3(11) . . ?
C32 O33 C34 103.7(10) . . ?
N53 O51 Nd1 96.3(10) . . ?
N53 O52 Nd1 97.1(9) . . ?
O54 N53 O52 120.0(17) . . ?
O54 N53 O51 123.1(18) . . ?
O52 N53 O51 116.9(14) . . ?
N43 O41 Nd1 95.3(8) . . ?
N43 O42 Nd1 95.6(8) . . ?
O44 N43 O42 121.1(11) . . ?
O44 N43 O41 120.5(12) . . ?
O42 N43 O41 118.3(12) . . ?
C72 N71 Nd1 171.3(14) . . ?
N71 C72 C73 157(2) . . ?
N63 O61 Nd1 93.7(10) . . ?
O62 N63 O64 121.4(16) . . ?
O62 N63 O61 124.2(14) . . ?
O64 N63 O61 114.4(17) . . ?
N63 O62 Nd1 90.7(10) . . ?

loop_
_geom_bond_atom_site_label_1
_geom_bond_atom_site_label_2
_geom_bond_distance
_geom_bond_site_symmetry_2
_geom_bond_publ_flag
Nd1 O61 2.512(10) . ?
Nd1 O41 2.542(10) . ?
Nd1 O42 2.544(9) . ?
Nd1 N71 2.545(11) . ?
Nd1 O52 2.549(10) . ?
Nd1 O51 2.553(12) . ?
Nd1 O62 2.604(14) . ?
Nd1 N21 2.654(11) . ?
Nd1 N31 2.667(11) . ?
Nd1 N11 2.720(10) . ?
N21 C22 1.310(15) . ?
N21 C29 1.389(16) . ?
C22 O23 1.369(16) . ?
C22 C12 1.453(17) . ?
O23 C24 1.383(14) . ?
C24 C25 1.341(19) . ?
C24 C29 1.348(18) . ?
C25 C26 1.411(19) . ?
C26 C27 1.40(2) . ?
C27 C28 1.38(2) . ?
C28 C29 1.352(18) . ?
N11 C12 1.353(17) . ?
N11 C16 1.356(15) . ?
C12 C13 1.369(17) . ?
C13 C14 1.40(2) . ?
C14 C15 1.39(2) . ?
C15 C16 1.397(17) . ?
C16 C32 1.465(19) . ?
N31 C32 1.286(15) . ?
N31 C39 1.393(18) . ?
C34 C39 1.358(18) . ?
C34 O33 1.385(16) . ?
C34 C35 1.398(19) . ?
C35 C36 1.36(2) . ?
C36 C37 1.36(2) . ?
C37 C38 1.38(2) . ?
C38 C39 1.40(2) . ?
C32 O33 1.344(15) . ?
O51 N53 1.269(18) . ?
O52 N53 1.246(18) . ?
N53 O54 1.214(17) . ?
O41 N43 1.273(14) . ?
O42 N43 1.258(15) . ?
N43 O44 1.235(15) . ?
N71 C72 1.15(2) . ?
C72 C73 1.46(3) . ?
O61 N63 1.284(17) . ?
N63 O62 1.231(19) . ?
N63 O64 1.270(17) . ?
